data_7021531
loop_
_publ_author_name
'Qiu, Jinshui'
'Lu, Min'
'Yao, Yingming'
'Zhang, Yong'
'Wang, Yaorong'
'Shen, Qi'

_publ_section_title
;
 Synthesis and characterization of bimetallic lanthanide-alkali metal
 complexes stabilized by aminophenoxy ligands and their catalytic activity
 for the polymerization of 2,2-dimethyltrimethylene carbonate.
;
_journal_issue 28
_journal_name_full 'Dalton transactions (Cambridge, England : 2003)'
_journal_page_first 10179
_journal_page_last 10189
_journal_paper_doi 10.1039/c3dt50918d
_journal_volume 42
_journal_year 2013
_chemical_formula_moiety 'C56 H86 Cl2 Li2 N3 O4 Si2 Y'
_chemical_formula_sum 'C56 H86 Cl2 Li2 N3 O4 Si2 Y'
_chemical_formula_weight 1095.15
_chemical_name_systematic
; 
 ? 
;
_space_group_IT_number 110
_symmetry_cell_setting tetragonal
_symmetry_Int_Tables_number 110
_symmetry_space_group_name_Hall 'I 4bw -2c'
_symmetry_space_group_name_H-M 'I 41 c d'
_atom_sites_solution_hydrogens geom
_atom_sites_solution_primary direct
_atom_sites_solution_secondary difmap
_audit_creation_method SHELXL-97
_cell_angle_alpha 90.00
_cell_angle_beta 90.00
_cell_angle_gamma 90.00
_cell_formula_units_Z 8
_cell_length_a 21.534(2)
_cell_length_b 21.534(2)
_cell_length_c 26.604(2)
_cell_measurement_reflns_used 18280
_cell_measurement_temperature 223(2)
_cell_measurement_theta_max 27.5
_cell_measurement_theta_min 3.1
_cell_volume 12336.6(19)
_computing_cell_refinement CrystalClear
_computing_data_collection CrystalClear
_computing_data_reduction CrystalStructure
_computing_molecular_graphics 'Bruker SHELXTL'
_computing_publication_material 'Bruker SHELXTL'
_computing_structure_refinement 'SHELXL-97 (Sheldrick, 1997)'
_computing_structure_solution 'SHELXS-97 (Sheldrick, 1990)'
_diffrn_ambient_temperature 223(2)
_diffrn_detector_area_resol_mean 14.63
_diffrn_measured_fraction_theta_full 0.994
_diffrn_measured_fraction_theta_max 0.994
_diffrn_measurement_device_type 'Rigaku Saturn'
_diffrn_measurement_method \w
_diffrn_radiation_monochromator graphite
_diffrn_radiation_source 'fine-focus sealed tube'
_diffrn_radiation_type MoK\a
_diffrn_radiation_wavelength 0.71075
_diffrn_reflns_av_R_equivalents 0.0511
_diffrn_reflns_av_unetI/netI 0.0528
_diffrn_reflns_limit_h_max 23
_diffrn_reflns_limit_h_min -27
_diffrn_reflns_limit_k_max 18
_diffrn_reflns_limit_k_min -27
_diffrn_reflns_limit_l_max 34
_diffrn_reflns_limit_l_min -29
_diffrn_reflns_number 22948
_diffrn_reflns_theta_full 27.47
_diffrn_reflns_theta_max 27.47
_diffrn_reflns_theta_min 3.06
_exptl_absorpt_coefficient_mu 1.113
_exptl_absorpt_correction_T_max 0.811
_exptl_absorpt_correction_T_min 0.571
_exptl_absorpt_correction_type multi-scan
_exptl_absorpt_process_details 'Jacobson, R. (1998) Private communication'
_exptl_crystal_colour yellow
_exptl_crystal_density_diffrn 1.179
_exptl_crystal_density_method 'not measured'
_exptl_crystal_description prism
_exptl_crystal_F_000 4656
_exptl_crystal_size_max 0.50
_exptl_crystal_size_mid 0.38
_exptl_crystal_size_min 0.20
_refine_diff_density_max 1.090
_refine_diff_density_min -0.476
_refine_diff_density_rms 0.089
_refine_ls_abs_structure_details 'Flack H D (1983), Acta Cryst. A39, 876-881'
_refine_ls_abs_structure_Flack -0.030(13)
_refine_ls_extinction_coef 0.0036(2)
_refine_ls_extinction_expression Fc^*^=kFc[1+0.001xFc^2^\l^3^/sin(2\q)]^-1/4^
_refine_ls_extinction_method SHELXL
_refine_ls_goodness_of_fit_ref 1.090
_refine_ls_hydrogen_treatment constr
_refine_ls_matrix_type full
_refine_ls_number_parameters 316
_refine_ls_number_reflns 5746
_refine_ls_number_restraints 12
_refine_ls_restrained_S_all 1.100
_refine_ls_R_factor_all 0.0801
_refine_ls_R_factor_gt 0.0644
_refine_ls_shift/su_max 0.000
_refine_ls_shift/su_mean 0.000
_refine_ls_structure_factor_coef Fsqd
_refine_ls_weighting_details 'calc w=1/[\s^2^(Fo^2^)+(0.0907P)^2^+0.0000P] where P=(Fo^2^+2Fc^2^)/3'
_refine_ls_weighting_scheme calc
_refine_ls_wR_factor_gt 0.1572
_refine_ls_wR_factor_ref 0.1693
_reflns_number_gt 4553
_reflns_number_total 5746
_reflns_threshold_expression >2sigma(I)
_cod_data_source_file c3dt50918d.txt
_cod_data_source_block shelxl
_cod_original_cell_volume 12337.0(19)
_cod_database_code 7021531

loop_
_symmetry_equiv_pos_as_xyz
'x, y, z'
'-y, x+1/2, z+1/4'
'-x+1/2, -y+1/2, z+1/2'
'y+1/2, -x, z+3/4'
'-x, y, z+1/2'
'y, x+1/2, z+3/4'
'x+1/2, -y+1/2, z'
'-y+1/2, -x, z+1/4'
'x+1/2, y+1/2, z+1/2'
'-y+1/2, x+1, z+3/4'
'-x+1, -y+1, z+1'
'y+1, -x+1/2, z+5/4'
'-x+1/2, y+1/2, z+1'
'y+1/2, x+1, z+5/4'
'x+1, -y+1, z+1/2'
'-y+1, -x+1/2, z+3/4'

loop_
_atom_site_label
_atom_site_type_symbol
_atom_site_fract_x
_atom_site_fract_y
_atom_site_fract_z
_atom_site_U_iso_or_equiv
_atom_site_adp_type
_atom_site_occupancy
_atom_site_symmetry_multiplicity
_atom_site_calc_flag
_atom_site_refinement_flags
_atom_site_disorder_assembly
_atom_site_disorder_group
Y1 Y 0.5000 0.5000 0.12502(6) 0.04106(19) Uani 1 2 d S . .
Cl1 Cl 0.60508(10) 0.83133(8) 0.10539(8) 0.1023(7) Uani 1 1 d . B .
Si1 Si 0.51727(8) 0.43263(8) 0.00893(6) 0.0654(4) Uani 1 1 d . B .
O1 O 0.40084(15) 0.50582(13) 0.14888(13) 0.0474(7) Uani 1 1 d . . .
O2 O 0.6343(2) 0.5745(2) 0.25515(16) 0.0889(14) Uani 1 1 d D . .
N1 N 0.50807(17) 0.5888(2) 0.17619(16) 0.0484(9) Uani 1 1 d . . .
N2 N 0.5000 0.5000 0.0403(3) 0.0512(17) Uani 1 2 d S . .
C1 C 0.3666(2) 0.5562(2) 0.16263(15) 0.0454(10) Uani 1 1 d . . .
C2 C 0.3051(2) 0.5668(2) 0.14421(17) 0.0456(10) Uani 1 1 d . . .
C3 C 0.2759(2) 0.6213(2) 0.15960(18) 0.0542(12) Uani 1 1 d . . .
H3 H 0.2359 0.6296 0.1472 0.065 Uiso 1 1 calc R . .
C4 C 0.3026(2) 0.6646(2) 0.19250(19) 0.0544(11) Uani 1 1 d . A .
C5 C 0.3607(2) 0.6521(2) 0.20963(19) 0.0522(12) Uani 1 1 d . A .
H5 H 0.3794 0.6804 0.2318 0.063 Uiso 1 1 calc R . .
C6 C 0.3938(2) 0.5993(2) 0.19594(18) 0.0463(11) Uani 1 1 d . . .
C7 C 0.2733(2) 0.5200(2) 0.11029(19) 0.0539(12) Uani 1 1 d . . .
C8 C 0.3085(3) 0.5093(3) 0.0613(2) 0.0666(15) Uani 1 1 d . . .
H8A H 0.3050 0.5459 0.0402 0.100 Uiso 1 1 calc R . .
H8B H 0.2909 0.4738 0.0439 0.100 Uiso 1 1 calc R . .
H8C H 0.3519 0.5014 0.0686 0.100 Uiso 1 1 calc R . .
C9 C 0.2659(3) 0.4561(3) 0.1366(3) 0.0776(18) Uani 1 1 d . . .
H9A H 0.3065 0.4402 0.1456 0.116 Uiso 1 1 calc R . .
H9B H 0.2456 0.4273 0.1140 0.116 Uiso 1 1 calc R . .
H9C H 0.2410 0.4611 0.1667 0.116 Uiso 1 1 calc R . .
C10 C 0.2078(3) 0.5402(3) 0.0949(2) 0.0661(15) Uani 1 1 d . . .
H10A H 0.1825 0.5457 0.1248 0.099 Uiso 1 1 calc R . .
H10B H 0.1894 0.5086 0.0737 0.099 Uiso 1 1 calc R . .
H10C H 0.2101 0.5791 0.0766 0.099 Uiso 1 1 calc R . .
C11 C 0.2677(3) 0.7249(3) 0.2057(3) 0.0688(16) Uani 1 1 d . . .
C12 C 0.3087(6) 0.7736(7) 0.2311(5) 0.069(3) Uiso 0.50 1 d P A 1
C12' C 0.2975(7) 0.7557(7) 0.2531(6) 0.080(3) Uiso 0.50 1 d P A 2
C13 C 0.2558(4) 0.7603(4) 0.1560(5) 0.102(3) Uani 1 1 d . A .
H13A H 0.2336 0.7985 0.1630 0.154 Uiso 1 1 calc R . .
H13B H 0.2312 0.7346 0.1336 0.154 Uiso 1 1 calc R . .
H13C H 0.2952 0.7699 0.1401 0.154 Uiso 1 1 calc R . .
C14 C 0.2042(4) 0.7097(4) 0.2286(3) 0.100(3) Uani 1 1 d . A .
H14A H 0.2100 0.6873 0.2599 0.149 Uiso 1 1 calc R . .
H14B H 0.1806 0.6843 0.2054 0.149 Uiso 1 1 calc R . .
H14C H 0.1818 0.7480 0.2351 0.149 Uiso 1 1 calc R . .
C15 C 0.4582(2) 0.5870(2) 0.21536(17) 0.0510(11) Uani 1 1 d . B .
H15A H 0.4679 0.6179 0.2412 0.061 Uiso 1 1 calc R . .
H15B H 0.4588 0.5461 0.2314 0.061 Uiso 1 1 calc R . .
C16 C 0.5297(2) 0.6473(2) 0.16246(18) 0.0506(11) Uani 1 1 d . B .
C17 C 0.5113(3) 0.7039(3) 0.1836(2) 0.0617(14) Uani 1 1 d . . .
H17 H 0.4821 0.7037 0.2099 0.074 Uiso 1 1 calc R B .
C18 C 0.5348(3) 0.7599(3) 0.1670(2) 0.0674(14) Uani 1 1 d . B .
H18 H 0.5218 0.7973 0.1820 0.081 Uiso 1 1 calc R . .
C19 C 0.5775(3) 0.7607(3) 0.1284(2) 0.0702(15) Uani 1 1 d . . .
C20 C 0.5976(3) 0.7052(3) 0.1071(2) 0.0775(17) Uani 1 1 d . B .
H20 H 0.6271 0.7055 0.0810 0.093 Uiso 1 1 calc R . .
C21 C 0.5742(2) 0.6502(3) 0.1246(2) 0.0648(14) Uani 1 1 d . . .
H21 H 0.5887 0.6129 0.1104 0.078 Uiso 1 1 calc R B .
C22 C 0.4462(3) 0.3933(3) -0.0152(2) 0.089(2) Uani 1 1 d . . .
H22A H 0.4157 0.3903 0.0115 0.134 Uiso 1 1 calc R B .
H22B H 0.4568 0.3520 -0.0269 0.134 Uiso 1 1 calc R . .
H22C H 0.4290 0.4172 -0.0428 0.134 Uiso 1 1 calc R . .
C23 C 0.5599(3) 0.3764(3) 0.0508(2) 0.0687(14) Uani 1 1 d . . .
H23A H 0.5995 0.3942 0.0606 0.103 Uiso 1 1 calc R B .
H23B H 0.5670 0.3379 0.0328 0.103 Uiso 1 1 calc R . .
H23C H 0.5352 0.3682 0.0806 0.103 Uiso 1 1 calc R . .
C24 C 0.5696(4) 0.4437(4) -0.0471(2) 0.097(2) Uani 1 1 d . . .
H24A H 0.5503 0.4723 -0.0705 0.145 Uiso 1 1 calc R B .
H24B H 0.5763 0.4040 -0.0635 0.145 Uiso 1 1 calc R . .
H24C H 0.6091 0.4604 -0.0360 0.145 Uiso 1 1 calc R . .
C25 C 0.6100(6) 0.6245(6) 0.2848(5) 0.078(2) Uiso 0.50 1 d PD B 1
C26 C 0.6521(6) 0.6361(6) 0.3274(5) 0.078(2) Uiso 0.50 1 d PD B 1
C27 C 0.6873(7) 0.5748(6) 0.3290(4) 0.078(2) Uiso 0.50 1 d PD B 1
C28 C 0.6955(4) 0.5599(7) 0.2737(4) 0.078(2) Uiso 0.50 1 d PD B 1
C25' C 0.5990(8) 0.5981(9) 0.2965(5) 0.114(3) Uiso 0.50 1 d PD B 2
C26' C 0.6456(8) 0.6080(10) 0.3374(7) 0.114(3) Uiso 0.50 1 d PD B 2
C27' C 0.7086(8) 0.5885(8) 0.3157(7) 0.114(3) Uiso 0.50 1 d PD B 2
C28' C 0.6816(7) 0.5409(7) 0.2805(6) 0.114(3) Uiso 0.50 1 d PD B 2
Li1 Li 0.5972(4) 0.5610(5) 0.1932(4) 0.068(2) Uani 1 1 d . . .

loop_
_atom_site_aniso_label
_atom_site_aniso_U_11
_atom_site_aniso_U_22
_atom_site_aniso_U_33
_atom_site_aniso_U_23
_atom_site_aniso_U_13
_atom_site_aniso_U_12
Y1 0.0423(3) 0.0378(3) 0.0431(3) 0.000 0.000 0.0006(2)
Cl1 0.0998(14) 0.0767(11) 0.1304(16) 0.0133(10) -0.0042(11) -0.0337(10)
Si1 0.0764(10) 0.0694(10) 0.0504(7) -0.0115(7) 0.0073(8) -0.0126(8)
O1 0.0422(17) 0.0436(17) 0.0564(18) -0.0017(14) 0.0036(15) 0.0058(13)
O2 0.080(3) 0.113(3) 0.074(2) -0.031(2) -0.023(2) 0.034(3)
N1 0.041(2) 0.049(2) 0.056(2) -0.0112(19) 0.0005(17) 0.0014(17)
N2 0.059(4) 0.055(4) 0.039(3) 0.000 0.000 -0.011(3)
C1 0.047(3) 0.045(2) 0.044(2) 0.0019(19) 0.003(2) 0.004(2)
C2 0.043(2) 0.043(2) 0.051(2) 0.004(2) 0.0010(19) 0.002(2)
C3 0.046(3) 0.058(3) 0.059(3) -0.002(2) -0.005(2) 0.000(2)
C4 0.044(3) 0.057(3) 0.062(3) -0.008(2) 0.005(2) 0.011(2)
C5 0.051(3) 0.053(3) 0.053(3) -0.010(2) -0.003(2) 0.001(2)
C6 0.040(2) 0.053(3) 0.046(2) -0.002(2) -0.001(2) 0.005(2)
C7 0.044(3) 0.054(3) 0.064(3) 0.001(2) -0.008(2) 0.000(2)
C8 0.066(4) 0.069(4) 0.065(3) -0.010(3) -0.005(3) 0.002(3)
C9 0.068(4) 0.060(3) 0.105(5) 0.013(3) -0.024(3) -0.012(3)
C10 0.058(3) 0.063(3) 0.078(3) -0.011(3) -0.019(3) 0.000(3)
C11 0.059(3) 0.056(3) 0.091(4) -0.008(3) -0.003(3) 0.006(3)
C13 0.106(6) 0.069(4) 0.133(8) 0.025(5) 0.023(5) 0.019(4)
C14 0.097(5) 0.085(5) 0.117(6) -0.005(4) 0.041(5) 0.033(5)
C15 0.050(3) 0.055(3) 0.049(2) -0.011(2) -0.005(2) 0.004(2)
C16 0.038(2) 0.049(3) 0.065(3) -0.013(2) -0.012(2) -0.005(2)
C17 0.059(3) 0.061(3) 0.065(3) -0.016(3) 0.000(3) 0.001(3)
C18 0.073(4) 0.054(3) 0.075(3) -0.008(3) -0.002(3) -0.002(3)
C19 0.065(3) 0.059(3) 0.086(4) 0.008(3) -0.015(3) -0.017(3)
C20 0.069(4) 0.079(4) 0.084(4) -0.023(3) 0.012(3) -0.023(3)
C21 0.053(3) 0.061(3) 0.080(3) -0.021(3) 0.008(3) -0.009(2)
C22 0.106(5) 0.088(5) 0.073(3) -0.024(3) -0.004(4) -0.030(4)
C23 0.075(4) 0.053(3) 0.079(3) -0.008(3) 0.013(3) -0.003(3)
C24 0.112(6) 0.114(6) 0.064(4) 0.000(4) 0.029(4) -0.005(5)
Li1 0.052(5) 0.068(6) 0.084(6) -0.029(5) -0.004(4) 0.004(4)

loop_
_atom_type_symbol
_atom_type_description
_atom_type_scat_dispersion_real
_atom_type_scat_dispersion_imag
_atom_type_scat_source
C C 0.0033 0.0016 'International Tables Vol C Tables 4.2.6.8 and 6.1.1.4'
H H 0.0000 0.0000 'International Tables Vol C Tables 4.2.6.8 and 6.1.1.4'
N N 0.0061 0.0033 'International Tables Vol C Tables 4.2.6.8 and 6.1.1.4'
O O 0.0106 0.0060 'International Tables Vol C Tables 4.2.6.8 and 6.1.1.4'
Y Y -2.7962 3.5667 'International Tables Vol C Tables 4.2.6.8 and 6.1.1.4'
Si Si 0.0817 0.0704 'International Tables Vol C Tables 4.2.6.8 and 6.1.1.4'
Cl Cl 0.1484 0.1585 'International Tables Vol C Tables 4.2.6.8 and 6.1.1.4'
Li Li -0.0003 0.0001 'International Tables Vol C Tables 4.2.6.8 and 6.1.1.4'

loop_
_geom_angle_atom_site_label_1
_geom_angle_atom_site_label_2
_geom_angle_atom_site_label_3
_geom_angle
_geom_angle_site_symmetry_1
_geom_angle_site_symmetry_3
O1 Y1 O1 146.9(2) . 11_554
O1 Y1 N2 106.53(10) . .
O1 Y1 N2 106.53(10) 11_554 .
O1 Y1 N1 81.98(13) . .
O1 Y1 N1 79.07(12) 11_554 .
N2 Y1 N1 125.33(12) . .
O1 Y1 N1 79.07(12) . 11_554
O1 Y1 N1 81.98(13) 11_554 11_554
N2 Y1 N1 125.33(12) . 11_554
N1 Y1 N1 109.3(2) . 11_554
O1 Y1 Li1 117.4(2) . .
O1 Y1 Li1 37.09(19) 11_554 .
N2 Y1 Li1 126.3(2) . .
N1 Y1 Li1 42.2(2) . .
N1 Y1 Li1 93.2(2) 11_554 .
O1 Y1 Li1 37.09(19) . 11_554
O1 Y1 Li1 117.4(2) 11_554 11_554
N2 Y1 Li1 126.3(2) . 11_554
N1 Y1 Li1 93.2(2) . 11_554
N1 Y1 Li1 42.2(2) 11_554 11_554
Li1 Y1 Li1 107.4(4) . 11_554
O1 Y1 Si1 97.39(10) . 11_554
O1 Y1 Si1 112.54(10) 11_554 11_554
N2 Y1 Si1 25.87(3) . 11_554
N1 Y1 Si1 100.66(12) . 11_554
N1 Y1 Si1 148.84(12) 11_554 11_554
Li1 Y1 Si1 115.2(2) . 11_554
Li1 Y1 Si1 129.78(18) 11_554 11_554
N2 Si1 C22 112.0(3) . .
N2 Si1 C23 111.2(3) . .
C22 Si1 C23 108.2(3) . .
N2 Si1 C24 114.1(3) . .
C22 Si1 C24 106.1(3) . .
C23 Si1 C24 104.9(4) . .
C1 O1 Li1 117.3(4) . 11_554
C1 O1 Y1 129.7(3) . .
Li1 O1 Y1 96.6(3) 11_554 .
C28' O2 C25' 101.4(11) . .
C28' O2 C25 112.6(9) . .
C25' O2 C25 27.9(9) . .
C28' O2 C28 21.7(9) . .
C25' O2 C28 107.4(9) . .
C25 O2 C28 108.0(8) . .
C28' O2 Li1 130.6(8) . .
C25' O2 Li1 120.7(8) . .
C25 O2 Li1 116.7(6) . .
C28 O2 Li1 131.6(6) . .
C16 N1 C15 116.5(4) . .
C16 N1 Li1 90.5(4) . .
C15 N1 Li1 120.5(4) . .
C16 N1 Y1 127.5(3) . .
C15 N1 Y1 109.2(3) . .
Li1 N1 Y1 87.7(3) . .
Si1 N2 Si1 121.7(4) . 11_554
Si1 N2 Y1 119.1(2) . .
Si1 N2 Y1 119.1(2) 11_554 .
O1 C1 C6 117.9(4) . .
O1 C1 C2 122.4(4) . .
C6 C1 C2 119.7(4) . .
O1 C1 Li1 36.8(3) . 11_554
C6 C1 Li1 107.3(4) . 11_554
C2 C1 Li1 120.5(4) . 11_554
C3 C2 C1 116.8(4) . .
C3 C2 C7 122.2(4) . .
C1 C2 C7 121.0(4) . .
C2 C3 C4 124.0(5) . .
C2 C3 H3 118.0 . .
C4 C3 H3 118.0 . .
C5 C4 C3 117.0(5) . .
C5 C4 C11 122.8(5) . .
C3 C4 C11 120.2(4) . .
C4 C5 C6 123.2(5) . .
C4 C5 H5 118.4 . .
C6 C5 H5 118.4 . .
C5 C6 C1 119.3(4) . .
C5 C6 C15 121.8(4) . .
C1 C6 C15 118.9(4) . .
C2 C7 C8 112.6(4) . .
C2 C7 C10 112.6(4) . .
C8 C7 C10 105.8(4) . .
C2 C7 C9 111.5(4) . .
C8 C7 C9 107.7(5) . .
C10 C7 C9 106.1(4) . .
C7 C8 H8A 109.5 . .
C7 C8 H8B 109.5 . .
H8A C8 H8B 109.5 . .
C7 C8 H8C 109.5 . .
H8A C8 H8C 109.5 . .
H8B C8 H8C 109.5 . .
C7 C9 H9A 109.5 . .
C7 C9 H9B 109.5 . .
H9A C9 H9B 109.5 . .
C7 C9 H9C 109.5 . .
H9A C9 H9C 109.5 . .
H9B C9 H9C 109.5 . .
C7 C10 H10A 109.5 . .
C7 C10 H10B 109.5 . .
H10A C10 H10B 109.5 . .
C7 C10 H10C 109.5 . .
H10A C10 H10C 109.5 . .
H10B C10 H10C 109.5 . .
C12 C11 C14 119.1(8) . .
C12 C11 C4 113.4(7) . .
C14 C11 C4 110.3(5) . .
C12 C11 C13 97.8(7) . .
C14 C11 C13 107.3(6) . .
C4 C11 C13 107.5(6) . .
C12 C11 C12' 27.7(6) . .
C14 C11 C12' 97.9(8) . .
C4 C11 C12' 109.9(7) . .
C13 C11 C12' 123.3(8) . .
C11 C13 H13A 109.5 . .
C11 C13 H13B 109.5 . .
H13A C13 H13B 109.5 . .
C11 C13 H13C 109.5 . .
H13A C13 H13C 109.5 . .
H13B C13 H13C 109.5 . .
C11 C14 H14A 109.5 . .
C11 C14 H14B 109.5 . .
H14A C14 H14B 109.5 . .
C11 C14 H14C 109.5 . .
H14A C14 H14C 109.5 . .
H14B C14 H14C 109.5 . .
N1 C15 C6 114.7(4) . .
N1 C15 H15A 108.6 . .
C6 C15 H15A 108.6 . .
N1 C15 H15B 108.6 . .
C6 C15 H15B 108.6 . .
H15A C15 H15B 107.6 . .
N1 C16 C21 117.4(4) . .
N1 C16 C17 126.0(5) . .
C21 C16 C17 116.6(5) . .
N1 C16 Li1 55.6(3) . .
C21 C16 Li1 82.5(4) . .
C17 C16 Li1 132.9(4) . .
C18 C17 C16 121.8(5) . .
C18 C17 H17 119.1 . .
C16 C17 H17 119.1 . .
C19 C18 C17 119.6(5) . .
C19 C18 H18 120.2 . .
C17 C18 H18 120.2 . .
C18 C19 C20 120.0(5) . .
C18 C19 Cl1 120.0(5) . .
C20 C19 Cl1 120.0(5) . .
C21 C20 C19 119.4(6) . .
C21 C20 H20 120.3 . .
C19 C20 H20 120.3 . .
C20 C21 C16 122.5(5) . .
C20 C21 Li1 141.1(5) . .
C16 C21 Li1 66.7(4) . .
C20 C21 H21 118.7 . .
C16 C21 H21 118.7 . .
Li1 C21 H21 66.6 . .
Si1 C22 H22A 109.5 . .
Si1 C22 H22B 109.5 . .
H22A C22 H22B 109.5 . .
Si1 C22 H22C 109.5 . .
H22A C22 H22C 109.5 . .
H22B C22 H22C 109.5 . .
Si1 C23 H23A 109.5 . .
Si1 C23 H23B 109.5 . .
H23A C23 H23B 109.5 . .
Si1 C23 H23C 109.5 . .
H23A C23 H23C 109.5 . .
H23B C23 H23C 109.5 . .
Si1 C24 H24A 109.5 . .
Si1 C24 H24B 109.5 . .
H24A C24 H24B 109.5 . .
Si1 C24 H24C 109.5 . .
H24A C24 H24C 109.5 . .
H24B C24 H24C 109.5 . .
O2 C25 C26 109.0(9) . .
C25 C26 C27 100.4(10) . .
C28 C27 C26 102.4(10) . .
O2 C28 C27 100.3(9) . .
O2 C25' C26' 104.7(12) . .
C25' C26' C27' 106.3(14) . .
C28' C27' C26' 94.6(14) . .
O2 C28' C27' 103.1(12) . .
O2 Li1 O1 132.4(6) . 11_554
O2 Li1 N1 123.5(5) . .
O1 Li1 N1 96.1(4) 11_554 .
O2 Li1 C16 115.2(5) . .
O1 Li1 C16 112.4(5) 11_554 .
N1 Li1 C16 33.9(2) . .
O2 Li1 C21 124.7(5) . .
O1 Li1 C21 97.2(4) 11_554 .
N1 Li1 C21 58.2(3) . .
C16 Li1 C21 30.8(2) . .
O2 Li1 C1 106.5(5) . 11_554
O1 Li1 C1 26.0(2) 11_554 11_554
N1 Li1 C1 117.6(4) . 11_554
C16 Li1 C1 138.3(4) . 11_554
C21 Li1 C1 120.2(4) . 11_554
O2 Li1 Y1 152.6(5) . .
O1 Li1 Y1 46.3(2) 11_554 .
N1 Li1 Y1 50.1(2) . .
C16 Li1 Y1 74.2(3) . .
C21 Li1 Y1 77.2(3) . .
C1 Li1 Y1 68.1(2) 11_554 .

loop_
_geom_bond_atom_site_label_1
_geom_bond_atom_site_label_2
_geom_bond_distance
_geom_bond_site_symmetry_2
Y1 O1 2.231(3) .
Y1 O1 2.231(3) 11_554
Y1 N2 2.254(7) .
Y1 N1 2.354(4) .
Y1 N1 2.354(4) 11_554
Y1 Li1 3.066(9) .
Y1 Li1 3.066(9) 11_554
Y1 Si1 3.433(2) 11_554
Cl1 C19 1.744(6) .
Si1 N2 1.715(4) .
Si1 C22 1.864(7) .
Si1 C23 1.884(6) .
Si1 C24 1.883(6) .
O1 C1 1.362(5) .
O1 Li1 1.861(9) 11_554
O2 C28' 1.420(9) .
O2 C25' 1.431(9) .
O2 C25 1.433(8) .
O2 C28 1.441(8) .
O2 Li1 1.853(10) .
N1 C16 1.392(7) .
N1 C15 1.497(6) .
N1 Li1 2.061(10) .
N2 Si1 1.715(4) 11_554
C1 C6 1.409(6) .
C1 C2 1.431(6) .
C1 Li1 2.765(10) 11_554
C2 C3 1.393(7) .
C2 C7 1.517(7) .
C3 C4 1.402(7) .
C3 H3 0.9400 .
C4 C5 1.357(7) .
C4 C11 1.541(8) .
C5 C6 1.391(7) .
C5 H5 0.9400 .
C6 C15 1.504(7) .
C7 C8 1.525(8) .
C7 C10 1.532(7) .
C7 C9 1.551(8) .
C8 H8A 0.9700 .
C8 H8B 0.9700 .
C8 H8C 0.9700 .
C9 H9A 0.9700 .
C9 H9B 0.9700 .
C9 H9C 0.9700 .
C10 H10A 0.9700 .
C10 H10B 0.9700 .
C10 H10C 0.9700 .
C11 C12 1.527(14) .
C11 C14 1.532(10) .
C11 C13 1.549(12) .
C11 C12' 1.562(15) .
C13 H13A 0.9700 .
C13 H13B 0.9700 .
C13 H13C 0.9700 .
C14 H14A 0.9700 .
C14 H14B 0.9700 .
C14 H14C 0.9700 .
C15 H15A 0.9800 .
C15 H15B 0.9800 .
C16 C21 1.393(7) .
C16 C17 1.400(7) .
C16 Li1 2.498(11) .
C17 C18 1.381(8) .
C17 H17 0.9400 .
C18 C19 1.378(8) .
C18 H18 0.9400 .
C19 C20 1.393(8) .
C20 C21 1.368(8) .
C20 H20 0.9400 .
C21 Li1 2.697(13) .
C21 H21 0.9400 .
C22 H22A 0.9700 .
C22 H22B 0.9700 .
C22 H22C 0.9700 .
C23 H23A 0.9700 .
C23 H23B 0.9700 .
C23 H23C 0.9700 .
C24 H24A 0.9700 .
C24 H24B 0.9700 .
C24 H24C 0.9700 .
C25 C26 1.473(14) .
C26 C27 1.521(9) .
C27 C28 1.516(9) .
C25' C26' 1.495(17) .
C26' C27' 1.533(16) .
C27' C28' 1.504(9) .
Li1 O1 1.861(9) 11_554
Li1 C1 2.765(10) 11_554

loop_
_geom_torsion_atom_site_label_1
_geom_torsion_atom_site_label_2
_geom_torsion_atom_site_label_3
_geom_torsion_atom_site_label_4
_geom_torsion
_geom_torsion_site_symmetry_1
_geom_torsion_site_symmetry_4
O1 Y1 O1 C1 83.2(4) 11_554 .
N2 Y1 O1 C1 -96.8(4) . .
N1 Y1 O1 C1 27.8(4) . .
N1 Y1 O1 C1 139.4(4) 11_554 .
Li1 Y1 O1 C1 51.4(4) . .
Li1 Y1 O1 C1 134.1(5) 11_554 .
Si1 Y1 O1 C1 -72.0(4) 11_554 .
O1 Y1 O1 Li1 -50.8(4) 11_554 11_554
N2 Y1 O1 Li1 129.2(4) . 11_554
N1 Y1 O1 Li1 -106.3(4) . 11_554
N1 Y1 O1 Li1 5.3(4) 11_554 11_554
Li1 Y1 O1 Li1 -82.6(6) . 11_554
Si1 Y1 O1 Li1 153.9(4) 11_554 11_554
O1 Y1 N1 C16 -123.1(4) . .
O1 Y1 N1 C16 84.1(4) 11_554 .
N2 Y1 N1 C16 -18.5(4) . .
N1 Y1 N1 C16 161.5(4) 11_554 .
Li1 Y1 N1 C16 88.9(5) . .
Li1 Y1 N1 C16 -158.5(4) 11_554 .
Si1 Y1 N1 C16 -27.0(4) 11_554 .
O1 Y1 N1 C15 26.5(3) . .
O1 Y1 N1 C15 -126.3(3) 11_554 .
N2 Y1 N1 C15 131.1(3) . .
N1 Y1 N1 C15 -48.9(3) 11_554 .
Li1 Y1 N1 C15 -121.6(5) . .
Li1 Y1 N1 C15 -9.0(3) 11_554 .
Si1 Y1 N1 C15 122.5(3) 11_554 .
O1 Y1 N1 Li1 148.0(3) . .
O1 Y1 N1 Li1 -4.8(3) 11_554 .
N2 Y1 N1 Li1 -107.4(3) . .
N1 Y1 N1 Li1 72.6(3) 11_554 .
Li1 Y1 N1 Li1 112.6(4) 11_554 .
Si1 Y1 N1 Li1 -115.9(3) 11_554 .
C22 Si1 N2 Si1 -78.4(3) . 11_554
C23 Si1 N2 Si1 160.4(2) . 11_554
C24 Si1 N2 Si1 42.0(3) . 11_554
C22 Si1 N2 Y1 101.6(3) . .
C23 Si1 N2 Y1 -19.6(2) . .
C24 Si1 N2 Y1 -138.0(3) . .
O1 Y1 N2 Si1 -107.73(10) . .
O1 Y1 N2 Si1 72.27(10) 11_554 .
N1 Y1 N2 Si1 160.44(13) . .
N1 Y1 N2 Si1 -19.56(13) 11_554 .
Li1 Y1 N2 Si1 107.7(2) . .
Li1 Y1 N2 Si1 -72.3(2) 11_554 .
Si1 Y1 N2 Si1 180.0 11_554 .
O1 Y1 N2 Si1 72.27(10) . 11_554
O1 Y1 N2 Si1 -107.73(10) 11_554 11_554
N1 Y1 N2 Si1 -19.56(13) . 11_554
N1 Y1 N2 Si1 160.44(13) 11_554 11_554
Li1 Y1 N2 Si1 -72.3(2) . 11_554
Li1 Y1 N2 Si1 107.7(2) 11_554 11_554
Li1 O1 C1 C6 81.6(6) 11_554 .
Y1 O1 C1 C6 -45.0(5) . .
Li1 O1 C1 C2 -98.9(5) 11_554 .
Y1 O1 C1 C2 134.5(4) . .
Y1 O1 C1 Li1 -126.6(6) . 11_554
O1 C1 C2 C3 -177.6(4) . .
C6 C1 C2 C3 1.9(6) . .
Li1 C1 C2 C3 139.1(4) 11_554 .
O1 C1 C2 C7 3.4(6) . .
C6 C1 C2 C7 -177.1(4) . .
Li1 C1 C2 C7 -39.9(6) 11_554 .
C1 C2 C3 C4 -1.6(7) . .
C7 C2 C3 C4 177.3(5) . .
C2 C3 C4 C5 0.6(8) . .
C2 C3 C4 C11 177.6(5) . .
C3 C4 C5 C6 0.2(8) . .
C11 C4 C5 C6 -176.7(5) . .
C4 C5 C6 C1 0.1(8) . .
C4 C5 C6 C15 179.6(5) . .
O1 C1 C6 C5 178.3(4) . .
C2 C1 C6 C5 -1.2(7) . .
Li1 C1 C6 C5 -143.4(4) 11_554 .
O1 C1 C6 C15 -1.1(6) . .
C2 C1 C6 C15 179.3(4) . .
Li1 C1 C6 C15 37.2(5) 11_554 .
C3 C2 C7 C8 120.6(5) . .
C1 C2 C7 C8 -60.5(6) . .
C3 C2 C7 C10 1.0(6) . .
C1 C2 C7 C10 179.9(4) . .
C3 C2 C7 C9 -118.2(5) . .
C1 C2 C7 C9 60.7(6) . .
C5 C4 C11 C12 11.0(10) . .
C3 C4 C11 C12 -165.9(7) . .
C5 C4 C11 C14 -125.4(6) . .
C3 C4 C11 C14 57.7(8) . .
C5 C4 C11 C13 117.9(6) . .
C3 C4 C11 C13 -59.0(7) . .
C5 C4 C11 C12' -18.6(10) . .
C3 C4 C11 C12' 164.5(8) . .
C16 N1 C15 C6 81.0(5) . .
Li1 N1 C15 C6 -171.2(4) . .
Y1 N1 C15 C6 -72.3(4) . .
C5 C6 C15 N1 -113.6(5) . .
C1 C6 C15 N1 65.9(6) . .
C15 N1 C16 C21 -177.4(4) . .
Li1 N1 C16 C21 57.8(5) . .
Y1 N1 C16 C21 -29.7(6) . .
C15 N1 C16 C17 3.3(7) . .
Li1 N1 C16 C17 -121.5(5) . .
Y1 N1 C16 C17 151.0(4) . .
C15 N1 C16 Li1 124.8(5) . .
Y1 N1 C16 Li1 -87.5(4) . .
N1 C16 C17 C18 -179.1(5) . .
C21 C16 C17 C18 1.6(8) . .
Li1 C16 C17 C18 107.0(7) . .
C16 C17 C18 C19 0.3(9) . .
C17 C18 C19 C20 -1.4(9) . .
C17 C18 C19 Cl1 177.3(5) . .
C18 C19 C20 C21 0.7(9) . .
Cl1 C19 C20 C21 -178.0(5) . .
C19 C20 C21 C16 1.2(9) . .
C19 C20 C21 Li1 -91.2(9) . .
N1 C16 C21 C20 178.3(5) . .
C17 C16 C21 C20 -2.3(8) . .
Li1 C16 C21 C20 -136.9(6) . .
N1 C16 C21 Li1 -44.8(4) . .
C17 C16 C21 Li1 134.6(5) . .
C28' O2 C25 C26 14.3(16) . .
C25' O2 C25 C26 85(2) . .
C28 O2 C25 C26 -8.3(14) . .
Li1 O2 C25 C26 -169.1(9) . .
O2 C25 C26 C27 -19.5(14) . .
C25 C26 C27 C28 38.7(15) . .
C28' O2 C28 C27 -74(3) . .
C25' O2 C28 C27 3.1(15) . .
C25 O2 C28 C27 32.4(13) . .
Li1 O2 C28 C27 -170.8(8) . .
C26 C27 C28 O2 -44.0(15) . .
C28' O2 C25' C26' 32.0(17) . .
C25 O2 C25' C26' -85(2) . .
C28 O2 C25' C26' 10.5(17) . .
Li1 O2 C25' C26' -174.9(11) . .
O2 C25' C26' C27' 0(2) . .
C25' C26' C27' C28' -30(2) . .
C25' O2 C28' C27' -54.0(17) . .
C25 O2 C28' C27' -27.2(18) . .
C28 O2 C28' C27' 55(2) . .
Li1 O2 C28' C27' 156.8(10) . .
C26' C27' C28' O2 50.7(18) . .
C28' O2 Li1 O1 11.6(15) . 11_554
C25' O2 Li1 O1 -132.7(12) . 11_554
C25 O2 Li1 O1 -164.2(9) . 11_554
C28 O2 Li1 O1 40.5(14) . 11_554
C28' O2 Li1 N1 152.6(12) . .
C25' O2 Li1 N1 8.3(14) . .
C25 O2 Li1 N1 -23.2(11) . .
C28 O2 Li1 N1 -178.5(9) . .
C28' O2 Li1 C16 -169.5(11) . .
C25' O2 Li1 C16 46.2(13) . .
C25 O2 Li1 C16 14.7(10) . .
C28 O2 Li1 C16 -140.6(9) . .
C28' O2 Li1 C21 -135.5(11) . .
C25' O2 Li1 C21 80.2(12) . .
C25 O2 Li1 C21 48.7(10) . .
C28 O2 Li1 C21 -106.6(10) . .
C28' O2 Li1 C1 11.9(13) . 11_554
C25' O2 Li1 C1 -132.4(11) . 11_554
C25 O2 Li1 C1 -164.0(8) . 11_554
C28 O2 Li1 C1 40.7(11) . 11_554
C28' O2 Li1 Y1 85.9(15) . .
C25' O2 Li1 Y1 -58.4(16) . .
C25 O2 Li1 Y1 -90.0(13) . .
C28 O2 Li1 Y1 114.8(12) . .
C16 N1 Li1 O2 86.0(7) . .
C15 N1 Li1 O2 -35.6(8) . .
Y1 N1 Li1 O2 -146.5(6) . .
C16 N1 Li1 O1 -121.8(5) . 11_554
C15 N1 Li1 O1 116.6(5) . 11_554
Y1 N1 Li1 O1 5.6(4) . 11_554
C15 N1 Li1 C16 -121.6(5) . .
Y1 N1 Li1 C16 127.5(3) . .
C16 N1 Li1 C21 -27.2(3) . .
C15 N1 Li1 C21 -148.7(4) . .
Y1 N1 Li1 C21 100.3(2) . .
C16 N1 Li1 C1 -137.2(5) . 11_554
C15 N1 Li1 C1 101.2(5) . 11_554
Y1 N1 Li1 C1 -9.7(4) . 11_554
C16 N1 Li1 Y1 -127.5(3) . .
C15 N1 Li1 Y1 111.0(4) . .
N1 C16 Li1 O2 -113.1(6) . .
C21 C16 Li1 O2 116.1(6) . .
C17 C16 Li1 O2 -3.6(9) . .
N1 C16 Li1 O1 66.0(5) . 11_554
C21 C16 Li1 O1 -64.8(5) . 11_554
C17 C16 Li1 O1 175.6(5) . 11_554
C21 C16 Li1 N1 -130.7(4) . .
C17 C16 Li1 N1 109.6(6) . .
N1 C16 Li1 C21 130.7(4) . .
C17 C16 Li1 C21 -119.7(6) . .
N1 C16 Li1 C1 64.9(6) . 11_554
C21 C16 Li1 C1 -65.9(7) . 11_554
C17 C16 Li1 C1 174.5(6) . 11_554
N1 C16 Li1 Y1 39.3(3) . .
C21 C16 Li1 Y1 -91.5(3) . .
C17 C16 Li1 Y1 148.8(5) . .
C20 C21 Li1 O2 32.1(10) . .
C16 C21 Li1 O2 -81.3(6) . .
C20 C21 Li1 O1 -124.0(7) . 11_554
C16 C21 Li1 O1 122.5(5) . 11_554
C20 C21 Li1 N1 143.2(7) . .
C16 C21 Li1 N1 29.8(3) . .
C20 C21 Li1 C16 113.4(8) . .
C20 C21 Li1 C1 -111.1(7) . 11_554
C16 C21 Li1 C1 135.4(5) . 11_554
C20 C21 Li1 Y1 -166.1(7) . .
C16 C21 Li1 Y1 80.5(3) . .
O1 Y1 Li1 O2 50.9(11) . .
O1 Y1 Li1 O2 -100.6(11) 11_554 .
N2 Y1 Li1 O2 -167.9(9) . .
N1 Y1 Li1 O2 87.1(10) . .
N1 Y1 Li1 O2 -28.5(10) 11_554 .
Li1 Y1 Li1 O2 12.1(9) 11_554 .
Si1 Y1 Li1 O2 164.7(10) 11_554 .
O1 Y1 Li1 O1 151.5(2) . 11_554
N2 Y1 Li1 O1 -67.3(4) . 11_554
N1 Y1 Li1 O1 -172.2(5) . 11_554
N1 Y1 Li1 O1 72.2(3) 11_554 11_554
Li1 Y1 Li1 O1 112.7(4) 11_554 11_554
Si1 Y1 Li1 O1 -94.6(3) 11_554 11_554
O1 Y1 Li1 N1 -36.2(4) . .
O1 Y1 Li1 N1 172.2(5) 11_554 .
N2 Y1 Li1 N1 105.0(3) . .
N1 Y1 Li1 N1 -115.6(3) 11_554 .
Li1 Y1 Li1 N1 -75.0(3) 11_554 .
Si1 Y1 Li1 N1 77.6(3) 11_554 .
O1 Y1 Li1 C16 -63.6(3) . .
O1 Y1 Li1 C16 144.9(5) 11_554 .
N2 Y1 Li1 C16 77.6(3) . .
N1 Y1 Li1 C16 -27.4(2) . .
N1 Y1 Li1 C16 -142.9(2) 11_554 .
Li1 Y1 Li1 C16 -102.4(3) 11_554 .
Si1 Y1 Li1 C16 50.3(3) 11_554 .
O1 Y1 Li1 C21 -95.3(2) . .
O1 Y1 Li1 C21 113.2(4) 11_554 .
N2 Y1 Li1 C21 45.9(3) . .
N1 Y1 Li1 C21 -59.0(3) . .
N1 Y1 Li1 C21 -174.6(2) 11_554 .
Li1 Y1 Li1 C21 -134.1(3) 11_554 .
Si1 Y1 Li1 C21 18.6(3) 11_554 .
O1 Y1 Li1 C1 134.46(17) . 11_554
O1 Y1 Li1 C1 -17.1(2) 11_554 11_554
N2 Y1 Li1 C1 -84.3(3) . 11_554
N1 Y1 Li1 C1 170.7(4) . 11_554
N1 Y1 Li1 C1 55.1(2) 11_554 11_554
Li1 Y1 Li1 C1 95.7(3) 11_554 11_554
Si1 Y1 Li1 C1 -111.69(19) 11_554 11_554
